data_4319276
loop_
_publ_author_name
'Alexander J. Blake'
'Philip E. Collier'
'Lutz H. Gade'
'Philip Mountford'
'Julian Lloyd'
'Stephen M. Pugh'
'Martin Schubart'
'Michael E. G. Skinner'
'Dominique J. M. Tr\"osch'

_publ_contact_author
;
 Professor L H Gade
 Laboratoire de Chimie Organometallique et de Catalyse
 Institut Le Bel
 Universite Louis Pasteur
 4 rue Blaise Pascal
 67070 Strasbourg Cedex
 FRANCE
;
_publ_contact_author_email Gade@chimie.u-strasbg.fr
_publ_section_title
;
 Group 4 Imido Complexes Stabilized by a Tridentate Diamido-Donor Ligand
;
_journal_name_full 'Inorganic Chemistry'
_journal_page_first 870
_journal_page_last 877
_journal_paper_doi 10.1021/ic0005644
_journal_volume 40
_journal_year 2001
_chemical_formula_moiety ' C19 H38 N4 Si2 Ti1 '
_chemical_formula_sum 'C19 H38 N4 Si2 Ti'
_chemical_formula_weight 426.61
_chemical_name_systematic
;

 [{(2-NC5H4)CMe(CH2NSiMe3)2}Ti(N-t-Bu)]

;
_space_group_IT_number 14
_symmetry_cell_setting monoclinic
_symmetry_space_group_name_Hall '-P 2yn'
_symmetry_space_group_name_H-M 'P 1 21/n 1'
_atom_sites_solution_hydrogens geom
_atom_sites_solution_primary 'direct methods (SIR92)'
_cell_angle_alpha 90.00
_cell_angle_beta 90.39(6)
_cell_angle_gamma 90.00
_cell_formula_units_Z 4.0
_cell_length_a 11.934(9)
_cell_length_b 14.011(11)
_cell_length_c 15.255(11)
_cell_measurement_reflns_used 36
_cell_measurement_temperature 220(1)
_cell_measurement_theta_max 11.0
_cell_measurement_theta_min 10.0
_cell_volume 2551(3)
_computing_cell_refinement 'STADI4 (Stoe & Cie, 1997a)'
_computing_data_collection 'STADI4 (Stoe & Cie, 1997a)'
_computing_data_reduction
;

 X-RED (Stoe & Cie, 1997b)

 CRYSTALS (Watkin et al, 1996)

;
_computing_molecular_graphics 'SHELXTL/PC (Sheldrick, 1994)'
_computing_publication_material
;

CRYSTALS Issue 10 (Watkin et al, 1996)

;
_computing_structure_refinement
;

CRYSTALS Issue 10 (Watkin et al, 1996)

;
_computing_structure_solution 'SIR92 (Altomare, et al, 1994)'
_diffrn_ambient_temperature 220(1)
_diffrn_measurement_device 'STOE STADI4 4-circle-diffractometer'
_diffrn_measurement_method
; 

 Scan width (omega) = 2.88 - 2.97, theta:omega scans

;
_diffrn_radiation_collimation '0.5 mm'
_diffrn_radiation_detector 'NaI(Tl) scintillation counter'
_diffrn_radiation_monochromator 'planar graphite'
_diffrn_radiation_polarisn_norm 90
_diffrn_radiation_source 'fine-focus sealed tube'
_diffrn_radiation_type 'Mo K\a'
_diffrn_radiation_wavelength 0.71073
_diffrn_reflns_av_R_equivalents 0.11
_diffrn_reflns_av_sigmaI/netI 0.2407
_diffrn_reflns_limit_h_max 12
_diffrn_reflns_limit_h_min -12
_diffrn_reflns_limit_k_max 15
_diffrn_reflns_limit_k_min 0
_diffrn_reflns_limit_l_max 16
_diffrn_reflns_limit_l_min -15
_diffrn_reflns_number 4412
_diffrn_reflns_theta_max 22.51
_diffrn_reflns_theta_min 2.60
_diffrn_standards_decay_% '14.4 (linear decay)'
_diffrn_standards_interval_time 60
_diffrn_standards_number 3
_exptl_absorpt_coefficient_mu 0.44
_exptl_absorpt_correction_T_max 0.952
_exptl_absorpt_correction_T_min 0.925
_exptl_absorpt_correction_type integration
_exptl_crystal_colour yellow
_exptl_crystal_density_diffrn 1.11
_exptl_crystal_density_meas ?
_exptl_crystal_density_method 'not measured'
_exptl_crystal_description rod
_exptl_crystal_F_000 920
_exptl_crystal_size_max 0.390
_exptl_crystal_size_mid 0.223
_exptl_crystal_size_min 0.110
_refine_diff_density_max 0.75
_refine_diff_density_min -0.96
_refine_ls_abs_structure_Flack 'not required'
_refine_ls_extinction_coef 'not required'
_refine_ls_extinction_method 'none required'
_refine_ls_goodness_of_fit_obs 1.1517
_refine_ls_hydrogen_treatment 'riding model'
_refine_ls_matrix_type full
_refine_ls_number_parameters 235
_refine_ls_number_reflns 1660
_refine_ls_number_restraints 0
_refine_ls_R_factor_obs 0.1067
_refine_ls_shift/esd_max 0.004
_refine_ls_structure_factor_coef F
_refine_ls_weighting_scheme 'Chebychev polynomial'
_refine_ls_wR_factor_obs 0.0847
_reflns_d_resolution_high 0.928
_reflns_d_resolution_low 7.831
_reflns_limit_h_max 12
_reflns_limit_h_min -12
_reflns_limit_k_max 15
_reflns_limit_k_min 0
_reflns_limit_l_max 16
_reflns_limit_l_min 0
_reflns_number_observed 1660
_reflns_number_total 3336
_reflns_observed_criterion >2.00\s(I)
_cod_data_source_file ic0005644_4.cif
_cod_data_source_block COMPOUND_6
_cod_depositor_comments
;
The following automatic conversions were performed:

'_symmetry_cell_setting' value 'Monoclinic ' changed to 'monoclinic'
according to the built-in table from CIF Core dictionary named
'cif_core.dic' version 2.4.1 from 2010-06-29.

Automatic conversion script
Id: cif_fix_values 1646 2011-03-28 12:23:43Z adriana 

The following automatic conversions were performed:

'_exptl_crystal_density_meas' value 'not measured' was changed to '?'
- the value is perceived as not measured.

Automatic conversion script
Id: cif_fix_values 3008 2015-01-20 13:52:24Z robertas 

The following automatic conversions were performed:

'_atom_sites_solution_hydrogens' value 'geometric' was changed to
'geom'.

Automatic conversion script
Id: cif_fix_values 6452 2018-10-05 10:23:21Z andrius 
;
_cod_original_cell_volume 2550.8(22)
_cod_original_sg_symbol_H-M 'P 1 21/n 1 '
_cod_original_formula_sum ' C19 H38 N4 Si2 Ti1 '
_cod_database_code 4319276

loop_
_symmetry_equiv_pos_as_xyz
x,y,z
-x,-y,-z
-x+1/2,y+1/2,-z+1/2
x+1/2,-y+1/2,z+1/2

loop_
_atom_site_aniso_label
_atom_site_aniso_U_11
_atom_site_aniso_U_22
_atom_site_aniso_U_33
_atom_site_aniso_U_23
_atom_site_aniso_U_13
_atom_site_aniso_U_12
Ti1 0.022(1) 0.035(1) 0.018(1) 0.002(1) 0.0001(8) -0.001(1)
N1 0.025(5) 0.034(6) 0.023(5) -0.004(4) -0.012(4) 0.002(4)
N2 0.036(6) 0.022(6) 0.026(5) 0.003(5) -0.006(4) 0.011(5)
N3 0.027(5) 0.041(6) 0.027(5) -0.004(5) 0.011(4) 0.013(5)
N4 0.036(6) 0.047(8) 0.016(5) -0.001(5) 0.000(4) -0.000(6)
Si1 0.034(2) 0.067(3) 0.027(2) 0.003(2) -0.000(1) 0.015(2)
Si2 0.028(2) 0.073(3) 0.038(2) 0.001(2) -0.001(2) 0.000(2)
C1 0.054(8) 0.025(8) 0.011(5) 0.009(5) -0.008(5) 0.008(7)
C2 0.076(9) 0.047(9) 0.014(6) 0.014(7) -0.011(6) -0.007(8)
C3 0.10(1) 0.07(1) 0.012(7) 0.007(7) -0.007(7) 0.03(1)
C4 0.07(1) 0.09(1) 0.043(8) 0.030(9) 0.006(7) -0.03(1)
C5 0.054(8) 0.03(1) 0.047(8) 0.031(7) -0.020(7) -0.005(7)
C6 0.060(9) 0.022(9) 0.035(7) -0.016(6) -0.022(6) -0.004(6)
C7 0.055(9) 0.031(9) 0.032(7) -0.017(7) -0.017(6) -0.008(8)
C8 0.034(7) 0.06(1) 0.017(6) -0.005(7) -0.007(5) -0.005(7)
C9 0.016(6) 0.036(9) 0.028(7) 0.010(6) 0.007(5) 0.003(6)
C10 0.027(6) 0.032(9) 0.022(6) 0.003(5) -0.000(5) 0.008(5)
C11 0.040(7) 0.024(8) 0.023(6) 0.017(5) 0.001(5) 0.002(6)
C12 0.032(7) 0.058(9) 0.018(5) 0.013(7) 0.014(5) -0.010(7)
C13 0.050(7) 0.050(9) 0.004(5) 0.009(6) -0.003(5) 0.007(7)
C14 0.07(1) 0.21(2) 0.047(9) -0.01(1) 0.018(8) -0.06(1)
C15 0.047(8) 0.08(1) 0.036(7) -0.010(7) 0.012(6) 0.000(8)
C16 0.09(1) 0.19(2) 0.05(1) 0.03(1) 0.019(9) 0.08(1)
C17 0.036(8) 0.15(2) 0.039(8) 0.01(1) -0.002(6) -0.02(1)
C18 0.05(1) 0.21(3) 0.09(1) -0.05(1) 0.007(9) 0.06(1)
C19 0.06(1) 0.14(2) 0.11(1) 0.06(1) -0.03(1) -0.06(1)

loop_
_atom_site_label
_atom_site_fract_x
_atom_site_fract_y
_atom_site_fract_z
_atom_site_U_iso_or_equiv
_atom_site_occupancy
_atom_site_thermal_displace_type
Ti1 0.2370(2) 0.0959(2) 0.2491(1) 0.0251 1.0000 Uani
N1 0.2560(7) 0.0578(7) 0.3540(5) 0.0275 1.0000 Uani
N2 0.1007(7) 0.1627(7) 0.2170(5) 0.0282 1.0000 Uani
N3 0.3597(7) 0.1449(7) 0.1802(5) 0.0317 1.0000 Uani
N4 0.2084(8) -0.0217(8) 0.1622(5) 0.0328 1.0000 Uani
Si1 -0.0200(3) 0.1892(3) 0.2729(2) 0.0428 1.0000 Uani
Si2 0.5034(3) 0.1543(3) 0.1932(2) 0.0460 1.0000 Uani
C1 0.270(1) 0.0148(9) 0.4425(6) 0.0302 1.0000 Uani
C2 0.301(1) 0.090(1) 0.5075(7) 0.0456 1.0000 Uani
C3 0.362(1) -0.061(1) 0.4366(7) 0.0616 1.0000 Uani
C4 0.157(1) -0.031(1) 0.4666(9) 0.0686 1.0000 Uani
C5 0.209(1) -0.1147(9) 0.1789(8) 0.0448 1.0000 Uani
C6 0.193(1) -0.1808(8) 0.1121(7) 0.0392 1.0000 Uani
C7 0.173(1) -0.149(1) 0.0292(7) 0.0392 1.0000 Uani
C8 0.1756(9) -0.051(1) 0.0143(7) 0.0373 1.0000 Uani
C9 0.1922(9) 0.0147(9) 0.0812(7) 0.0268 1.0000 Uani
C10 0.1958(9) 0.1201(8) 0.0689(6) 0.0273 1.0000 Uani
C11 0.0973(9) 0.1681(9) 0.1196(6) 0.0290 1.0000 Uani
C12 0.3149(9) 0.163(1) 0.0905(6) 0.0360 1.0000 Uani
C13 0.1747(9) 0.150(1) -0.0279(6) 0.0347 1.0000 Uani
C14 -0.112(1) 0.081(2) 0.2715(9) 0.1098 1.0000 Uani
C15 0.011(1) 0.219(1) 0.3875(7) 0.0535 1.0000 Uani
C16 -0.096(1) 0.291(2) 0.221(1) 0.1118 1.0000 Uani
C17 0.543(1) 0.143(1) 0.3101(8) 0.0745 1.0000 Uani
C18 0.572(1) 0.060(2) 0.130(1) 0.1177 1.0000 Uani
C19 0.554(1) 0.272(1) 0.153(1) 0.1036 1.0000 Uani
H21 0.310(1) 0.062(1) 0.5645(7) 0.0478 1.0000 Uiso
H22 0.370(1) 0.120(1) 0.4904(7) 0.0478 1.0000 Uiso
H23 0.242(1) 0.138(1) 0.5093(7) 0.0478 1.0000 Uiso
H31 0.372(1) -0.090(1) 0.4930(7) 0.0588 1.0000 Uiso
H32 0.430(1) -0.032(1) 0.4181(7) 0.0588 1.0000 Uiso
H33 0.339(1) -0.109(1) 0.3949(7) 0.0588 1.0000 Uiso
H41 0.163(1) -0.060(1) 0.5236(9) 0.0850 1.0000 Uiso
H42 0.100(1) 0.017(1) 0.4670(9) 0.0850 1.0000 Uiso
H43 0.139(1) -0.079(1) 0.4241(9) 0.0850 1.0000 Uiso
H51 0.221(1) -0.1365(9) 0.2379(8) 0.0571 1.0000 Uiso
H61 0.187(1) -0.2455(8) 0.0918(7) 0.0468 1.0000 Uiso
H71 0.158(1) -0.162(1) -0.0315(7) 0.0491 1.0000 Uiso
H81 0.1636(9) -0.027(1) -0.0440(7) 0.0432 1.0000 Uiso
H111 0.0962(9) 0.2344(9) 0.1038(6) 0.0366 1.0000 Uiso
H112 0.0290(9) 0.1383(9) 0.1003(6) 0.0366 1.0000 Uiso
H121 0.3111(9) 0.231(1) 0.0820(6) 0.0421 1.0000 Uiso
H122 0.3669(9) 0.136(1) 0.0496(6) 0.0421 1.0000 Uiso
H131 0.1777(9) 0.218(1) -0.0326(6) 0.0278 1.0000 Uiso
H132 0.2312(9) 0.122(1) -0.0644(6) 0.0278 1.0000 Uiso
H133 0.1022(9) 0.128(1) -0.0466(6) 0.0278 1.0000 Uiso
H141 -0.180(1) 0.094(2) 0.3024(9) 0.1145 1.0000 Uiso
H142 -0.074(1) 0.029(2) 0.2994(9) 0.1145 1.0000 Uiso
H143 -0.130(1) 0.064(2) 0.2119(9) 0.1145 1.0000 Uiso
H151 -0.058(1) 0.234(1) 0.4172(7) 0.0658 1.0000 Uiso
H152 0.059(1) 0.274(1) 0.3898(7) 0.0658 1.0000 Uiso
H153 0.047(1) 0.166(1) 0.4156(7) 0.0658 1.0000 Uiso
H161 -0.162(1) 0.304(2) 0.254(1) 0.1273 1.0000 Uiso
H162 -0.048(1) 0.346(2) 0.222(1) 0.1273 1.0000 Uiso
H163 -0.115(1) 0.274(2) 0.162(1) 0.1273 1.0000 Uiso
H171 0.623(1) 0.148(1) 0.3163(8) 0.0774 1.0000 Uiso
H172 0.507(1) 0.192(1) 0.3432(8) 0.0774 1.0000 Uiso
H173 0.519(1) 0.082(1) 0.3316(8) 0.0774 1.0000 Uiso
H181 0.652(1) 0.066(2) 0.137(1) 0.1261 1.0000 Uiso
H182 0.548(1) -0.001(2) 0.151(1) 0.1261 1.0000 Uiso
H183 0.553(1) 0.067(2) 0.069(1) 0.1261 1.0000 Uiso
H191 0.634(1) 0.276(1) 0.161(1) 0.1267 1.0000 Uiso
H192 0.519(1) 0.322(1) 0.186(1) 0.1267 1.0000 Uiso
H193 0.536(1) 0.279(1) 0.092(1) 0.1267 1.0000 Uiso

loop_
_atom_type_symbol
_atom_type_scat_dispersion_real
_atom_type_scat_dispersion_imag
_atom_type_scat_Cromer_Mann_a1
_atom_type_scat_Cromer_Mann_b1
_atom_type_scat_Cromer_Mann_a2
_atom_type_scat_Cromer_Mann_b2
_atom_type_scat_Cromer_Mann_a3
_atom_type_scat_Cromer_Mann_b3
_atom_type_scat_Cromer_Mann_a4
_atom_type_scat_Cromer_Mann_b4
_atom_type_scat_Cromer_Mann_c
_atom_type_scat_source
'C   ' 0.0020 0.0020 2.3100 20.8439 1.0200 10.2075 1.5886 0.5687 0.8650 51.6512 0.2156 International_Tables_Vol_IV_Table_2.2B
'H   ' 0.0000 0.0000 0.4930 10.5109 0.3229 26.1257 0.1402 3.1424 0.0408 57.7997 0.0030 International_Tables_Vol_IV_Table_2.2B
'N   ' 0.0040 0.0030 12.2126 0.0057 3.1322 9.8933 2.0125 28.9975 1.1663 0.5826 -11.5290 International_Tables_Vol_IV_Table_2.2B
'Si  ' 0.0720 0.0710 6.2915 2.4386 3.0353 32.3337 1.9891 0.6785 1.5410 81.6937 1.1407 International_Tables_Vol_IV_Table_2.2B
'Ti  ' 0.2480 0.4460 9.7595 7.8508 7.3558 0.5000 1.6991 35.6338 1.9021 116.1050 1.2807 International_Tables_Vol_IV_Table_2.2B

loop_
_exptl_crystal_face_index_h
_exptl_crystal_face_index_k
_exptl_crystal_face_index_l
_exptl_crystal_face_perp_dist
0.00 0.00 1.00 0.0560
0.00 0.00 -1.00 0.0560
0.00 1.00 0.00 0.1940
0.00 -1.00 0.00 0.1940
1.00 0.00 0.00 0.0850
-1.00 0.00 0.00 0.0850

loop_
_geom_angle_atom_site_label_1
_geom_angle_site_symmetry_1
_geom_angle_atom_site_label_2
_geom_angle_site_symmetry_2
_geom_angle_atom_site_label_3
_geom_angle_site_symmetry_3
_geom_angle
_geom_angle_publ_flag
N1 . Ti1 . N2 . 119.7(4) yes
N1 . Ti1 . N3 . 121.7(4) yes
N2 . Ti1 . N3 . 109.2(4) yes
N1 . Ti1 . N4 . 111.1(4) yes
N2 . Ti1 . N4 . 94.9(4) yes
N3 . Ti1 . N4 . 93.2(4) yes
Ti1 . N1 . C1 . 174.3(8) yes
Ti1 . N2 . Si1 . 133.2(5) yes
Ti1 . N2 . C11 . 107.1(6) yes
Si1 . N2 . C11 . 117.8(6) yes
Ti1 . N3 . Si2 . 135.9(5) yes
Ti1 . N3 . C12 . 106.9(6) yes
Si2 . N3 . C12 . 116.2(6) yes
Ti1 . N4 . C5 . 129.5(8) yes
Ti1 . N4 . C9 . 107.3(8) yes
C5 . N4 . C9 . 123.2(10) yes
N2 . Si1 . C14 . 108.2(7) yes
N2 . Si1 . C15 . 111.1(5) yes
C14 . Si1 . C15 . 108.0(7) yes
N2 . Si1 . C16 . 111.3(6) yes
C14 . Si1 . C16 . 109.4(9) yes
C15 . Si1 . C16 . 108.8(8) yes
N3 . Si2 . C17 . 110.4(5) yes
N3 . Si2 . C18 . 109.5(7) yes
C17 . Si2 . C18 . 109.4(8) yes
N3 . Si2 . C19 . 110.8(7) yes
C17 . Si2 . C19 . 108.2(8) yes
C18 . Si2 . C19 . 108.5(10) yes
N1 . C1 . C2 . 109.9(9) yes
N1 . C1 . C3 . 107.8(9) yes
C2 . C1 . C3 . 111.2(10) yes
N1 . C1 . C4 . 107.0(9) yes
C2 . C1 . C4 . 110.4(11) yes
C3 . C1 . C4 . 110.5(12) yes
N4 . C5 . C6 . 120.9(11) yes
C5 . C6 . C7 . 119.2(11) yes
C6 . C7 . C8 . 117.9(11) yes
C7 . C8 . C9 . 122.5(11) yes
N4 . C9 . C8 . 116.2(11) yes
N4 . C9 . C10 . 119.1(10) yes
C8 . C9 . C10 . 124.7(10) yes
C9 . C10 . C11 . 110.0(9) yes
C9 . C10 . C12 . 112.1(9) yes
C11 . C10 . C12 . 114.5(9) yes
C9 . C10 . C13 . 112.4(9) yes
C11 . C10 . C13 . 103.7(8) yes
C12 . C10 . C13 . 103.7(8) yes
N2 . C11 . C10 . 117.2(8) yes
N3 . C12 . C10 . 116.6(8) yes

loop_
_geom_bond_atom_site_label_1
_geom_bond_site_symmetry_1
_geom_bond_atom_site_label_2
_geom_bond_site_symmetry_2
_geom_bond_distance
_geom_bond_publ_flag
Ti1 . N1 . 1.701(9) yes
Ti1 . N2 . 1.936(8) yes
Ti1 . N3 . 1.934(9) yes
Ti1 . N4 . 2.14(1) yes
N1 . C1 . 1.49(1) yes
N2 . Si1 . 1.719(9) yes
N2 . C11 . 1.49(1) yes
N3 . Si2 . 1.730(9) yes
N3 . C12 . 1.49(1) yes
N4 . C5 . 1.33(2) yes
N4 . C9 . 1.35(1) yes
Si1 . C14 . 1.88(2) yes
Si1 . C15 . 1.83(1) yes
Si1 . C16 . 1.85(2) yes
Si2 . C17 . 1.85(1) yes
Si2 . C18 . 1.83(2) yes
Si2 . C19 . 1.86(2) yes
C1 . C2 . 1.49(2) yes
C1 . C3 . 1.53(2) yes
C1 . C4 . 1.54(2) yes
C5 . C6 . 1.39(2) yes
C6 . C7 . 1.36(2) yes
C7 . C8 . 1.40(2) yes
C8 . C9 . 1.39(2) yes
C9 . C10 . 1.49(2) yes
C10 . C11 . 1.56(1) yes
C10 . C12 . 1.57(1) yes
C10 . C13 . 1.55(1) yes
